data_4122581
loop_
_publ_author_name
'Jablonskyt\.e, Au\<sra'
'Webster, Lee R.'
'Simmons, Trevor R.'
'Wright, Joseph A.'
'Pickett, Christopher J.'

_publ_section_title
;
 Electronic control of the protonation rates of Fe-Fe bonds.
;
_journal_issue 37
_journal_name_full 'Journal of the American Chemical Society'
_journal_page_first 13038
_journal_page_last 13044
_journal_paper_doi 10.1021/ja506693m
_journal_volume 136
_journal_year 2014
_chemical_formula_moiety 'C14 H27 Fe2 O4 P2 S2, F6 P'
_chemical_formula_structural '[HFe2(Me-pdt)(CO)4(PMe3)2][PF6]'
_chemical_formula_sum 'C14 H27 F6 Fe2 O4 P3 S2'
_chemical_formula_weight 642.08
_chemical_name_systematic
;
 ?
;
_space_group_crystal_system monoclinic
_space_group_IT_number 15
_space_group_name_Hall '-C 2yc'
_space_group_name_H-M_alt 'C 1 2/c 1'
_symmetry_space_group_name_Hall '-C 2yc'
_symmetry_space_group_name_H-M 'C 1 2/c 1'
_atom_sites_solution_hydrogens mixed
_audit_creation_method SHELXL-2013
_cell_angle_alpha 90
_cell_angle_beta 106.752(2)
_cell_angle_gamma 90
_cell_formula_units_Z 4
_cell_length_a 19.5329(3)
_cell_length_b 10.2433(2)
_cell_length_c 13.0247(2)
_cell_measurement_reflns_used 12323
_cell_measurement_temperature 140(2)
_cell_measurement_theta_max 32.6233
_cell_measurement_theta_min 2.9662
_cell_volume 2495.40(8)
_computing_cell_refinement 'CrysAlisPro (Agilent Technologies, 2011)'
_computing_data_collection 'CrysAlisPro (Agilent Technologies, 2011)'
_computing_data_reduction 'CrysAlisPro (Agilent Technologies, 2011)'
_computing_molecular_graphics 'ORTEP-3 (Farrugia, 1997)'
_computing_publication_material
;
 SHELXL-2013 (Sheldrick, 2013), WinGX (Farrugia, 2012)
 and enCIFer (Allen et al., 2004)
;
_computing_structure_refinement 'SHELXL-2013 (Sheldrick, 2013)'
_computing_structure_solution 'SIR97 (Altomare et al., 1999)'
_diffrn_ambient_temperature 140(2)
_diffrn_detector_area_resol_mean 16.0050
_diffrn_measured_fraction_theta_full 0.999
_diffrn_measured_fraction_theta_max 0.999
_diffrn_measurement_device_type 'Xcalibur, Sapphire3'
_diffrn_measurement_method '\w scans'
_diffrn_radiation_monochromator graphite
_diffrn_radiation_probe x-ray
_diffrn_radiation_source 'Enhance (Mo) X-ray Source'
_diffrn_radiation_type 'Mo K\a'
_diffrn_radiation_wavelength 0.71073
_diffrn_reflns_av_R_equivalents 0.0272
_diffrn_reflns_av_unetI/netI 0.0149
_diffrn_reflns_Laue_measured_fraction_full 0.999
_diffrn_reflns_Laue_measured_fraction_max 0.999
_diffrn_reflns_limit_h_max 25
_diffrn_reflns_limit_h_min -25
_diffrn_reflns_limit_k_max 13
_diffrn_reflns_limit_k_min -13
_diffrn_reflns_limit_l_max 16
_diffrn_reflns_limit_l_min -16
_diffrn_reflns_number 20194
_diffrn_reflns_point_group_measured_fraction_full 0.999
_diffrn_reflns_point_group_measured_fraction_max 0.999
_diffrn_reflns_theta_full 25.242
_diffrn_reflns_theta_max 27.499
_diffrn_reflns_theta_min 2.972
_exptl_absorpt_coefficient_mu 1.585
_exptl_absorpt_correction_T_max 1.00000
_exptl_absorpt_correction_T_min 0.79615
_exptl_absorpt_correction_type multi-scan
_exptl_absorpt_process_details 'CrysAlisPro (Agilent Technologies, 2011)'
_exptl_crystal_colour orange
_exptl_crystal_density_diffrn 1.709
_exptl_crystal_description slab
_exptl_crystal_F_000 1304
_exptl_crystal_size_max 0.350
_exptl_crystal_size_mid 0.280
_exptl_crystal_size_min 0.070
_refine_diff_density_max 0.381
_refine_diff_density_min -0.243
_refine_diff_density_rms 0.054
_refine_ls_extinction_method none
_refine_ls_goodness_of_fit_ref 1.137
_refine_ls_hydrogen_treatment mixed
_refine_ls_matrix_type full
_refine_ls_number_parameters 166
_refine_ls_number_reflns 2877
_refine_ls_number_restraints 0
_refine_ls_restrained_S_all 1.137
_refine_ls_R_factor_all 0.0242
_refine_ls_R_factor_gt 0.0223
_refine_ls_shift/su_max 0.001
_refine_ls_shift/su_mean 0.000
_refine_ls_structure_factor_coef Fsqd
_refine_ls_weighting_details 'w=1/[\s^2^(Fo^2^)+(0.0209P)^2^+2.8486P] where P=(Fo^2^+2Fc^2^)/3'
_refine_ls_weighting_scheme calc
_refine_ls_wR_factor_gt 0.0535
_refine_ls_wR_factor_ref 0.0542
_reflns_Friedel_coverage 0.000
_reflns_number_gt 2728
_reflns_number_total 2877
_reflns_threshold_expression 'I > 2\s(I)'
_cod_data_source_file ja506693m_si_002.cif
_cod_data_source_block '[1H(Me-pdt)][PF6]'
_cod_depositor_comments 'Adding full bibliography for 4122577--4122589.cif.'
_cod_database_code 4122581
_shelx_space_group_comment
;
The symmetry employed for this shelxl refinement is uniquely defined
by the following loop, which should always be used as a source of
symmetry information in preference to the above space-group names.
They are only intended as comments.
;
_shelx_estimated_absorpt_t_min 0.607
_shelx_estimated_absorpt_t_max 0.897
_shelxl_version_number 2013-4

loop_
_space_group_symop_operation_xyz
'x, y, z'
'-x, y, -z+1/2'
'x+1/2, y+1/2, z'
'-x+1/2, y+1/2, -z+1/2'
'-x, -y, -z'
'x, -y, z-1/2'
'-x+1/2, -y+1/2, -z'
'x+1/2, -y+1/2, z-1/2'

loop_
_atom_site_label
_atom_site_type_symbol
_atom_site_fract_x
_atom_site_fract_y
_atom_site_fract_z
_atom_site_U_iso_or_equiv
_atom_site_adp_type
_atom_site_occupancy
_atom_site_site_symmetry_order
_atom_site_calc_flag
_atom_site_refinement_flags_posn
_atom_site_refinement_flags_adp
_atom_site_refinement_flags_occupancy
_atom_site_disorder_assembly
_atom_site_disorder_group
C1 C 0.46292(8) 0.20526(16) 0.40918(13) 0.0234(3) Uani 1 1 d . . . . .
C2 C 0.39019(8) 0.41568(16) 0.33353(13) 0.0221(3) Uani 1 1 d . . . . .
C5 C 0.4477(3) 0.5895(6) 0.1718(5) 0.0229(11) Uani 0.5 1 d . . P A -1
H5A H 0.4372 0.6391 0.1038 0.027 Uiso 0.5 1 calc R U P A -1
H5B H 0.4084 0.6070 0.2037 0.027 Uiso 0.5 1 calc R U P A -1
C6 C 0.5388(3) 0.5824(6) 0.3573(4) 0.0211(10) Uani 0.5 1 d . . P A -1
H6A H 0.5015 0.6009 0.3932 0.025 Uiso 0.5 1 calc R U P A -1
H6B H 0.5832 0.6259 0.3995 0.025 Uiso 0.5 1 calc R U P A -1
C7 C 0.51587(16) 0.6434(3) 0.2469(4) 0.0220(8) Uani 0.5 1 d . . P A -1
H7 H 0.5553 0.6314 0.2129 0.026 Uiso 0.5 1 calc R U P A -1
C8 C 0.5049(13) 0.7915(3) 0.259(2) 0.034(3) Uani 0.5 1 d . . P A -1
H8A H 0.4660 0.8051 0.2918 0.051 Uiso 0.5 1 calc R U P A -1
H8B H 0.4927 0.8333 0.1888 0.051 Uiso 0.5 1 calc R U P A -1
H8C H 0.5491 0.8298 0.3055 0.051 Uiso 0.5 1 calc R U P A -1
C9 C 0.33733(10) 0.03954(17) 0.27219(15) 0.0310(4) Uani 1 1 d . . . . .
H9A H 0.3227 0.0703 0.3340 0.047 Uiso 1 1 calc R U . . .
H9B H 0.3797 -0.0162 0.2971 0.047 Uiso 1 1 calc R U . . .
H9C H 0.2983 -0.0106 0.2243 0.047 Uiso 1 1 calc R U . . .
C10 C 0.37189(9) 0.10446(17) 0.08143(13) 0.0257(3) Uani 1 1 d . . . . .
H10A H 0.4138 0.0472 0.1019 0.039 Uiso 1 1 calc R U . . .
H10B H 0.3796 0.1731 0.0335 0.039 Uiso 1 1 calc R U . . .
H10C H 0.3296 0.0532 0.0444 0.039 Uiso 1 1 calc R U . . .
C11 C 0.27316(9) 0.26156(18) 0.15183(15) 0.0290(4) Uani 1 1 d . . . . .
H11A H 0.2381 0.2028 0.1052 0.044 Uiso 1 1 calc R U . . .
H11B H 0.2790 0.3392 0.1112 0.044 Uiso 1 1 calc R U . . .
H11C H 0.2563 0.2878 0.2127 0.044 Uiso 1 1 calc R U . . .
F1 F 0.17608(6) 0.26922(13) 0.52649(12) 0.0515(4) Uani 1 1 d . . . . .
F2 F 0.23160(6) 0.09933(10) 0.47569(10) 0.0404(3) Uani 1 1 d . . . . .
F3 F 0.21142(8) 0.28226(15) 0.37813(10) 0.0598(4) Uani 1 1 d . . . . .
Fe1 Fe 0.44817(2) 0.30629(2) 0.29315(2) 0.01599(7) Uani 1 1 d . . . . .
O1 O 0.47253(7) 0.14086(14) 0.48345(10) 0.0346(3) Uani 1 1 d . . . . .
O2 O 0.35358(7) 0.48807(12) 0.35802(11) 0.0334(3) Uani 1 1 d . . . . .
P1 P 0.35829(2) 0.17812(4) 0.20062(3) 0.01871(9) Uani 1 1 d . . . . .
P3 P 0.2500 0.2500 0.5000 0.01943(12) Uani 1 2 d S . P . .
S1 S 0.44573(2) 0.40968(4) 0.13819(3) 0.02026(9) Uani 1 1 d . . . . .
H1 H 0.5000 0.207(3) 0.2500 0.030(7) Uiso 1 2 d S . P . .

loop_
_atom_site_aniso_label
_atom_site_aniso_U_11
_atom_site_aniso_U_22
_atom_site_aniso_U_33
_atom_site_aniso_U_23
_atom_site_aniso_U_13
_atom_site_aniso_U_12
C1 0.0198(7) 0.0282(8) 0.0240(8) -0.0034(7) 0.0090(6) 0.0030(6)
C2 0.0210(7) 0.0218(7) 0.0238(8) -0.0021(6) 0.0069(6) -0.0015(6)
C5 0.030(3) 0.0133(18) 0.024(3) 0.003(2) 0.0054(18) 0.0032(17)
C6 0.027(3) 0.0155(18) 0.018(3) 0.0000(19) 0.0027(17) -0.0028(17)
C7 0.023(3) 0.0152(12) 0.0272(15) 0.0015(14) 0.006(2) -0.0019(11)
C8 0.062(5) 0.0143(11) 0.026(8) 0.004(3) 0.013(5) -0.002(3)
C9 0.0372(10) 0.0229(8) 0.0362(9) -0.0020(7) 0.0156(8) -0.0085(7)
C10 0.0257(8) 0.0262(8) 0.0261(8) -0.0097(7) 0.0088(7) -0.0060(6)
C11 0.0187(8) 0.0336(9) 0.0328(9) -0.0062(7) 0.0043(7) 0.0012(7)
F1 0.0328(6) 0.0480(7) 0.0867(10) -0.0225(7) 0.0377(7) -0.0063(5)
F2 0.0327(6) 0.0206(5) 0.0681(8) -0.0045(5) 0.0151(6) -0.0005(4)
F3 0.0732(10) 0.0631(9) 0.0305(6) 0.0164(6) -0.0050(6) -0.0084(7)
Fe1 0.01547(11) 0.01631(11) 0.01611(11) -0.00203(8) 0.00446(8) 0.00132(8)
O1 0.0359(7) 0.0449(8) 0.0265(6) 0.0119(6) 0.0143(5) 0.0102(6)
O2 0.0344(7) 0.0280(6) 0.0442(7) -0.0038(6) 0.0216(6) 0.0063(5)
P1 0.01756(19) 0.01756(18) 0.02165(19) -0.00318(15) 0.00670(15) -0.00183(14)
P3 0.0184(3) 0.0186(3) 0.0231(3) 0.0032(2) 0.0089(2) 0.0032(2)
S1 0.01908(18) 0.01659(17) 0.02126(19) 0.00349(14) -0.00029(14) -0.00086(13)

loop_
_atom_type_symbol
_atom_type_description
_atom_type_scat_dispersion_real
_atom_type_scat_dispersion_imag
_atom_type_scat_source
C C 0.0033 0.0016 'International Tables Vol C Tables 4.2.6.8 and 6.1.1.4'
H H 0.0000 0.0000 'International Tables Vol C Tables 4.2.6.8 and 6.1.1.4'
F F 0.0171 0.0103 'International Tables Vol C Tables 4.2.6.8 and 6.1.1.4'
Fe Fe 0.3463 0.8444 'International Tables Vol C Tables 4.2.6.8 and 6.1.1.4'
O O 0.0106 0.0060 'International Tables Vol C Tables 4.2.6.8 and 6.1.1.4'
P P 0.1023 0.0942 'International Tables Vol C Tables 4.2.6.8 and 6.1.1.4'
S S 0.1246 0.1234 'International Tables Vol C Tables 4.2.6.8 and 6.1.1.4'

loop_
_geom_angle_atom_site_label_1
_geom_angle_atom_site_label_2
_geom_angle_atom_site_label_3
_geom_angle
_geom_angle_site_symmetry_1
_geom_angle_site_symmetry_3
O1 C1 Fe1 179.80(19) . .
O2 C2 Fe1 178.32(15) . .
C7 C5 S1 117.5(4) . .
C7 C5 H5A 107.9 . .
S1 C5 H5A 107.9 . .
C7 C5 H5B 107.9 . .
S1 C5 H5B 107.9 . .
H5A C5 H5B 107.2 . .
C7 C6 S1 116.1(4) . 2_655
C7 C6 H6A 108.3 . .
S1 C6 H6A 108.3 2_655 .
C7 C6 H6B 108.3 . .
S1 C6 H6B 108.3 2_655 .
H6A C6 H6B 107.4 . .
C5 C7 C6 115.3(3) . .
C5 C7 C8 107.7(9) . .
C6 C7 C8 108.5(11) . .
C5 C7 H7 108.4 . .
C6 C7 H7 108.4 . .
C8 C7 H7 108.4 . .
C7 C8 H8A 109.5 . .
C7 C8 H8B 109.5 . .
H8A C8 H8B 109.5 . .
C7 C8 H8C 109.5 . .
H8A C8 H8C 109.5 . .
H8B C8 H8C 109.5 . .
P1 C9 H9A 109.5 . .
P1 C9 H9B 109.5 . .
H9A C9 H9B 109.5 . .
P1 C9 H9C 109.5 . .
H9A C9 H9C 109.5 . .
H9B C9 H9C 109.5 . .
P1 C10 H10A 109.5 . .
P1 C10 H10B 109.5 . .
H10A C10 H10B 109.5 . .
P1 C10 H10C 109.5 . .
H10A C10 H10C 109.5 . .
H10B C10 H10C 109.5 . .
P1 C11 H11A 109.5 . .
P1 C11 H11B 109.5 . .
H11A C11 H11B 109.5 . .
P1 C11 H11C 109.5 . .
H11A C11 H11C 109.5 . .
H11B C11 H11C 109.5 . .
C2 Fe1 C1 94.36(7) . .
C2 Fe1 P1 93.51(5) . .
C1 Fe1 P1 91.48(5) . .
C2 Fe1 S1 96.73(5) . .
C1 Fe1 S1 168.85(5) . .
P1 Fe1 S1 89.011(16) . .
C2 Fe1 S1 100.17(5) . 2_655
C1 Fe1 S1 91.76(5) . 2_655
P1 Fe1 S1 165.655(17) . 2_655
S1 Fe1 S1 85.143(18) . 2_655
C2 Fe1 Fe1 140.80(5) . 2_655
C1 Fe1 Fe1 114.38(5) . 2_655
P1 Fe1 Fe1 110.867(14) . 2_655
S1 Fe1 Fe1 55.312(12) . 2_655
S1 Fe1 Fe1 55.258(12) 2_655 2_655
C2 Fe1 H1 177.4(2) . .
C1 Fe1 H1 88.0(5) . .
P1 Fe1 H1 85.2(5) . .
S1 Fe1 H1 81.0(6) . .
S1 Fe1 H1 80.9(6) 2_655 .
Fe1 Fe1 H1 38.3(8) 2_655 .
C9 P1 C10 103.03(8) . .
C9 P1 C11 103.27(9) . .
C10 P1 C11 104.00(8) . .
C9 P1 Fe1 116.13(6) . .
C10 P1 Fe1 114.72(6) . .
C11 P1 Fe1 114.12(6) . .
F3 P3 F3 180.0 7_556 .
F3 P3 F1 89.55(8) 7_556 7_556
F3 P3 F1 90.45(8) . 7_556
F3 P3 F1 90.45(8) 7_556 .
F3 P3 F1 89.55(8) . .
F1 P3 F1 180.0 7_556 .
F3 P3 F2 89.31(7) 7_556 7_556
F3 P3 F2 90.69(7) . 7_556
F1 P3 F2 89.78(6) 7_556 7_556
F1 P3 F2 90.22(6) . 7_556
F3 P3 F2 90.69(7) 7_556 .
F3 P3 F2 89.31(7) . .
F1 P3 F2 90.22(6) 7_556 .
F1 P3 F2 89.78(6) . .
F2 P3 F2 180.0 7_556 .
C5 S1 Fe1 104.77(17) . .
C5 S1 Fe1 114.1(2) . 2_655
Fe1 S1 Fe1 69.430(14) . 2_655

loop_
_geom_bond_atom_site_label_1
_geom_bond_atom_site_label_2
_geom_bond_distance
_geom_bond_site_symmetry_2
C1 O1 1.141(2) .
C1 Fe1 1.7852(17) .
C2 O2 1.138(2) .
C2 Fe1 1.7772(16) .
C5 C7 1.511(8) .
C5 S1 1.891(6) .
C5 H5A 0.9900 .
C5 H5B 0.9900 .
C6 C7 1.513(7) .
C6 S1 1.793(7) 2_655
C6 H6A 0.9900 .
C6 H6B 0.9900 .
C7 C8 1.546(7) .
C7 H7 1.0000 .
C8 H8A 0.9800 .
C8 H8B 0.9800 .
C8 H8C 0.9800 .
C9 P1 1.8088(17) .
C9 H9A 0.9800 .
C9 H9B 0.9800 .
C9 H9C 0.9800 .
C10 P1 1.8132(16) .
C10 H10A 0.9800 .
C10 H10B 0.9800 .
C10 H10C 0.9800 .
C11 P1 1.8139(17) .
C11 H11A 0.9800 .
C11 H11B 0.9800 .
C11 H11C 0.9800 .
F1 P3 1.5904(11) .
F2 P3 1.5956(10) .
F3 P3 1.5834(12) .
Fe1 P1 2.2446(4) .
Fe1 S1 2.2676(4) .
Fe1 S1 2.2691(4) 2_655
Fe1 Fe1 2.5836(4) 2_655
Fe1 H1 1.647(17) .
P3 F3 1.5833(12) 7_556
P3 F1 1.5904(11) 7_556
P3 F2 1.5956(10) 7_556
S1 Fe1 2.2691(4) 2_655

loop_
_geom_torsion_atom_site_label_1
_geom_torsion_atom_site_label_2
_geom_torsion_atom_site_label_3
_geom_torsion_atom_site_label_4
_geom_torsion
_geom_torsion_site_symmetry_1
_geom_torsion_site_symmetry_4
S1 C5 C7 C6 -60.1(5) . .
S1 C5 C7 C8 178.6(12) . .
S1 C6 C7 C5 58.9(5) 2_655 .
S1 C6 C7 C8 179.8(10) 2_655 .
C7 C5 S1 Fe1 68.7(4) . .
C7 C5 S1 Fe1 -5.0(4) . 2_655
